data_4324592
loop_
_publ_author_name
'Emanuela Guido'
'Giuseppina D'Amico'
'Nino Russo'
'Emilia Sicilia'
'Silvia Rizzato'
'Alberto Albinati'
'Andrea Romeo'
'M. Rosaria Plutino'
'Raffaello Romeo'

_publ_contact_author_address
;
 ISMN - CNR
 Unita' di Messina - Sezione di Palermo
 c/0 Dipartimento CICACF 
 Universita' di Messina
 Salita Sperone,31
 Vill. S. Agata - 98166 Messina,
 Italy
;
_publ_contact_author_email rosaria.plutino@pa.ismn.cnr.it
_publ_contact_author_name 'R. Plutino'
_publ_section_title
;
 Mechanistic Insight into Protonolysis and Cis-Trans Isomerization of
 Benzylplatinum(II) Complexes Assisted by Weak Ligand-to-Metal
 Interactions. A Combined Kinetic and DFT Study
;
_journal_name_full 'Inorganic Chemistry'
_journal_page_first 2224
_journal_page_last 2239
_journal_paper_doi 10.1021/ic101879s
_journal_volume 50
_journal_year 2011
_chemical_formula_sum 'C28 H48 P2 Pt'
_chemical_formula_weight 641.69
_chemical_name_common cis-[Pt(CH2C6H4CH3)2(PEt3)2]
_space_group_IT_number 15
_symmetry_cell_setting monoclinic
_symmetry_space_group_name_Hall '-C 2yc'
_symmetry_space_group_name_H-M 'C 1 2/c 1'
_atom_sites_solution_hydrogens geom
_atom_sites_solution_primary direct
_atom_sites_solution_secondary difmap
_cell_angle_alpha 90.000(5)
_cell_angle_beta 100.179(5)
_cell_angle_gamma 90.000(5)
_cell_formula_units_Z 4
_cell_length_a 16.596(5)
_cell_length_b 10.149(5)
_cell_length_c 17.844(5)
_cell_measurement_reflns_used 990
_cell_measurement_temperature 295(2)
_cell_measurement_theta_max 25.92
_cell_measurement_theta_min 2.54
_cell_volume 2958.2(19)
_computing_cell_refinement 'SAINTPLUS  (Bruker AXS, 1999)'
_computing_data_collection 'SMART      (Bruker AXS, 2001)'
_computing_data_reduction 'SAINTPLUS  (Bruker AXS, 1999)'
_computing_molecular_graphics 'ORTEP for Windows v1.074 (L.J. Farrugia 1997)'
_computing_publication_material 'WinGX v1.64.05(L.J. Farrugia,J. Appl. Cryst.,1999,32, 837)'
_computing_structure_refinement 'SHELXL-97 (Acta Cryst.,2008,A64,112)'
_computing_structure_solution 'SHELXS-97 (Sheldrick, 1990)'
_diffrn_ambient_temperature 295(2)
_diffrn_measured_fraction_theta_full 0.998
_diffrn_measured_fraction_theta_max 0.998
_diffrn_measurement_device_type 'Bruker SMART CCD'
_diffrn_measurement_method 'phi and omega scans'
_diffrn_radiation_monochromator graphite
_diffrn_radiation_source 'fine-focus sealed tube'
_diffrn_radiation_type MoK\a
_diffrn_radiation_wavelength 0.71073
_diffrn_reflns_av_R_equivalents 0.0310
_diffrn_reflns_av_sigmaI/netI 0.0228
_diffrn_reflns_limit_h_max 20
_diffrn_reflns_limit_h_min -20
_diffrn_reflns_limit_k_max 12
_diffrn_reflns_limit_k_min -12
_diffrn_reflns_limit_l_max 21
_diffrn_reflns_limit_l_min -22
_diffrn_reflns_number 12964
_diffrn_reflns_theta_full 26.02
_diffrn_reflns_theta_max 26.02
_diffrn_reflns_theta_min 2.32
_exptl_absorpt_coefficient_mu 4.864
_exptl_absorpt_correction_T_max 1.0000
_exptl_absorpt_correction_T_min 0.7430
_exptl_absorpt_correction_type empirical
_exptl_absorpt_process_details 'Sadabs 2.01 (Bruker AXS, 1999)'
_exptl_crystal_colour 'ligth yellow'
_exptl_crystal_density_diffrn 1.441
_exptl_crystal_description prismatic
_exptl_crystal_F_000 1296
_exptl_crystal_size_max 0.16
_exptl_crystal_size_mid 0.10
_exptl_crystal_size_min 0.06
_refine_diff_density_max 1.013
_refine_diff_density_min -0.623
_refine_diff_density_rms 0.077
_refine_ls_extinction_method none
_refine_ls_goodness_of_fit_ref 1.113
_refine_ls_hydrogen_treatment constr
_refine_ls_matrix_type full
_refine_ls_number_parameters 141
_refine_ls_number_reflns 2907
_refine_ls_number_restraints 0
_refine_ls_restrained_S_all 1.113
_refine_ls_R_factor_all 0.0191
_refine_ls_R_factor_gt 0.0174
_refine_ls_shift/su_max 0.006
_refine_ls_shift/su_mean 0.011
_refine_ls_structure_factor_coef Fsqd
_refine_ls_weighting_details 'calc w=1/[\s^2^(Fo^2^)+(0.0259P)^2^+0.2926P] where P=(Fo^2^+2Fc^2^)/3'
_refine_ls_weighting_scheme calc
_refine_ls_wR_factor_gt 0.0434
_refine_ls_wR_factor_ref 0.0442
_reflns_number_gt 2742
_reflns_number_total 2907
_reflns_threshold_expression >2sigma(I)
_cod_data_source_file ic101879s_si_002_2.cif
_cod_data_source_block rom23
_cod_database_code 4324592

loop_
_symmetry_equiv_pos_as_xyz
'x, y, z'
'-x, y, -z+1/2'
'x+1/2, y+1/2, z'
'-x+1/2, y+1/2, -z+1/2'
'-x, -y, -z'
'x, -y, z-1/2'
'-x+1/2, -y+1/2, -z'
'x+1/2, -y+1/2, z-1/2'

loop_
_atom_site_label
_atom_site_type_symbol
_atom_site_fract_x
_atom_site_fract_y
_atom_site_fract_z
_atom_site_U_iso_or_equiv
_atom_site_adp_type
_atom_site_occupancy
_atom_site_symmetry_multiplicity
_atom_site_calc_flag
_atom_site_refinement_flags
Pt Pt -0.5000 -0.856324(10) 0.7500 0.03322(6) Uani 1 2 d S
C1 C -0.41351(15) -0.6997(3) 0.76678(14) 0.0426(5) Uani 1 1 d .
H1A H -0.4288 -0.6375 0.8031 0.051 Uiso 1 1 calc R
H1B H -0.3600 -0.7347 0.7880 0.051 Uiso 1 1 calc R
C2 C -0.40882(17) -0.6290(2) 0.69375(17) 0.0426(6) Uani 1 1 d .
C3 C -0.38860(18) -0.6956(3) 0.63107(17) 0.0527(6) Uani 1 1 d .
H3 H -0.3804 -0.7862 0.6339 0.063 Uiso 1 1 calc R
C4 C -0.3804(2) -0.6296(3) 0.5646(2) 0.0635(9) Uani 1 1 d .
H4 H -0.3666 -0.6772 0.5241 0.076 Uiso 1 1 calc R
C5 C -0.39227(18) -0.4948(3) 0.55693(18) 0.0605(7) Uani 1 1 d .
C6 C -0.4138(2) -0.4301(3) 0.6178(2) 0.0643(8) Uani 1 1 d .
H6 H -0.4236 -0.3399 0.6142 0.077 Uiso 1 1 calc R
C7 C -0.42139(18) -0.4948(3) 0.68445(17) 0.0549(7) Uani 1 1 d .
H7 H -0.4355 -0.4463 0.7244 0.066 Uiso 1 1 calc R
C8 C -0.3815(3) -0.4245(4) 0.4849(2) 0.0913(12) Uani 1 1 d .
H8A H -0.3656 -0.4867 0.4497 0.137 Uiso 1 1 calc R
H8B H -0.3399 -0.3582 0.4967 0.137 Uiso 1 1 calc R
H8C H -0.4322 -0.3836 0.4624 0.137 Uiso 1 1 calc R
P P -0.60588(4) -0.99449(6) 0.70154(4) 0.03884(14) Uani 1 1 d .
C21 C -0.64745(19) -0.9422(3) 0.60364(16) 0.0592(7) Uani 1 1 d .
H21A H -0.6950 -0.9955 0.5840 0.071 Uiso 1 1 calc R
H21B H -0.6652 -0.8512 0.6043 0.071 Uiso 1 1 calc R
C22 C -0.5855(3) -0.9546(4) 0.55067(19) 0.0911(12) Uani 1 1 d .
H22A H -0.6101 -0.9264 0.5005 0.137 Uiso 1 1 calc R
H22B H -0.5685 -1.0448 0.5490 0.137 Uiso 1 1 calc R
H22C H -0.5389 -0.9003 0.5691 0.137 Uiso 1 1 calc R
C23 C -0.5890(2) -1.1712(3) 0.6883(2) 0.0556(7) Uani 1 1 d .
H23A H -0.5441 -1.1807 0.6606 0.067 Uiso 1 1 calc R
H23B H -0.5717 -1.2104 0.7382 0.067 Uiso 1 1 calc R
C24 C -0.6618(2) -1.2509(3) 0.6465(2) 0.0766(10) Uani 1 1 d .
H24A H -0.6460 -1.3414 0.6433 0.115 Uiso 1 1 calc R
H24B H -0.6784 -1.2161 0.5961 0.115 Uiso 1 1 calc R
H24C H -0.7065 -1.2450 0.6739 0.115 Uiso 1 1 calc R
C25 C -0.69620(15) -0.9943(3) 0.74686(17) 0.0529(6) Uani 1 1 d .
H25A H -0.7124 -0.9037 0.7533 0.063 Uiso 1 1 calc R
H25B H -0.7407 -1.0373 0.7132 0.063 Uiso 1 1 calc R
C26 C -0.6840(2) -1.0620(4) 0.8232(2) 0.0747(9) Uani 1 1 d .
H26A H -0.7339 -1.0580 0.8434 0.112 Uiso 1 1 calc R
H26B H -0.6411 -1.0187 0.8575 0.112 Uiso 1 1 calc R
H26C H -0.6694 -1.1524 0.8174 0.112 Uiso 1 1 calc R

loop_
_atom_site_aniso_label
_atom_site_aniso_U_11
_atom_site_aniso_U_22
_atom_site_aniso_U_33
_atom_site_aniso_U_23
_atom_site_aniso_U_13
_atom_site_aniso_U_12
Pt 0.02804(8) 0.03321(8) 0.03808(8) 0.000 0.00491(5) 0.000
C1 0.0364(12) 0.0408(13) 0.0489(14) -0.0037(11) 0.0034(10) -0.0039(10)
C2 0.0345(13) 0.0386(12) 0.0537(15) -0.0021(10) 0.0048(11) -0.0068(9)
C3 0.0576(16) 0.0399(13) 0.0613(17) 0.0002(12) 0.0130(13) -0.0004(12)
C4 0.072(2) 0.0638(19) 0.0577(19) -0.0007(13) 0.0199(17) -0.0040(15)
C5 0.0529(17) 0.0601(17) 0.0668(19) 0.0150(15) 0.0058(14) -0.0091(14)
C6 0.0621(18) 0.0406(14) 0.089(2) 0.0151(15) 0.0114(16) -0.0035(14)
C7 0.0557(16) 0.0379(13) 0.0719(19) -0.0046(13) 0.0137(14) -0.0039(12)
C8 0.102(3) 0.091(3) 0.081(2) 0.036(2) 0.017(2) -0.006(3)
P 0.0311(3) 0.0397(3) 0.0450(3) -0.0024(3) 0.0048(3) -0.0026(2)
C21 0.0640(18) 0.0597(17) 0.0479(15) -0.0036(13) -0.0064(13) -0.0029(14)
C22 0.118(3) 0.108(3) 0.0484(18) 0.0015(18) 0.019(2) -0.007(3)
C23 0.0508(17) 0.0437(13) 0.072(2) -0.0094(13) 0.0106(15) -0.0043(12)
C24 0.073(2) 0.0515(17) 0.100(3) -0.0209(17) 0.0005(19) -0.0157(16)
C25 0.0330(13) 0.0594(16) 0.0674(18) -0.0080(13) 0.0122(12) -0.0061(12)
C26 0.078(2) 0.074(2) 0.080(2) 0.0038(18) 0.0363(18) -0.0123(19)

loop_
_atom_type_symbol
_atom_type_description
_atom_type_scat_dispersion_real
_atom_type_scat_dispersion_imag
_atom_type_scat_source
C C 0.0033 0.0016 'International Tables Vol C Tables 4.2.6.8 and 6.1.1.4'
H H 0.0000 0.0000 'International Tables Vol C Tables 4.2.6.8 and 6.1.1.4'
P P 0.1023 0.0942 'International Tables Vol C Tables 4.2.6.8 and 6.1.1.4'
Pt Pt -1.7033 8.3905 'International Tables Vol C Tables 4.2.6.8 and 6.1.1.4'

loop_
_geom_angle_atom_site_label_1
_geom_angle_atom_site_label_2
_geom_angle_atom_site_label_3
_geom_angle
_geom_angle_site_symmetry_1
_geom_angle_site_symmetry_3
C1 Pt C1 83.27(15) . 2_456
C1 Pt P 87.19(8) . 2_456
C1 Pt P 164.26(7) 2_456 2_456
C1 Pt P 164.26(7) . .
C1 Pt P 87.19(8) 2_456 .
P Pt P 104.66(5) 2_456 .
C2 C1 Pt 111.84(16) . .
C7 C2 C3 115.6(3) . .
C7 C2 C1 123.0(3) . .
C3 C2 C1 121.4(2) . .
C4 C3 C2 121.6(3) . .
C5 C4 C3 121.8(3) . .
C6 C5 C4 116.6(3) . .
C6 C5 C8 122.4(3) . .
C4 C5 C8 121.0(3) . .
C5 C6 C7 122.0(3) . .
C6 C7 C2 122.4(3) . .
C25 P C23 102.34(14) . .
C25 P C21 102.76(15) . .
C23 P C21 101.53(15) . .
C25 P Pt 117.81(10) . .
C23 P Pt 121.41(11) . .
C21 P Pt 108.39(10) . .
C22 C21 P 112.7(2) . .
C24 C23 P 116.9(2) . .
C26 C25 P 114.2(2) . .

loop_
_geom_bond_atom_site_label_1
_geom_bond_atom_site_label_2
_geom_bond_distance
_geom_bond_site_symmetry_2
Pt C1 2.127(2) .
Pt C1 2.127(2) 2_456
Pt P 2.2945(8) 2_456
Pt P 2.2945(8) .
C1 C2 1.501(4) .
C2 C7 1.384(3) .
C2 C3 1.397(4) .
C3 C4 1.390(5) .
C4 C5 1.385(4) .
C5 C6 1.369(5) .
C5 C8 1.509(4) .
C6 C7 1.384(4) .
P C25 1.825(3) .
P C23 1.837(3) .
P C21 1.839(3) .
C21 C22 1.519(5) .
C23 C24 1.533(4) .
C25 C26 1.508(4) .

loop_
_geom_torsion_atom_site_label_1
_geom_torsion_atom_site_label_2
_geom_torsion_atom_site_label_3
_geom_torsion_atom_site_label_4
_geom_torsion
_geom_torsion_site_symmetry_1
C1 Pt C1 C2 -71.12(17) 2_456
P Pt C1 C2 121.43(18) 2_456
P Pt C1 C2 -18.0(4) .
Pt C1 C2 C7 123.8(2) .
Pt C1 C2 C3 -58.3(3) .
C7 C2 C3 C4 1.1(4) .
C1 C2 C3 C4 -176.9(3) .
C2 C3 C4 C5 -0.3(5) .
C3 C4 C5 C6 -1.0(5) .
C3 C4 C5 C8 178.8(3) .
C4 C5 C6 C7 1.6(5) .
C8 C5 C6 C7 -178.2(3) .
C5 C6 C7 C2 -0.8(5) .
C3 C2 C7 C6 -0.6(4) .
C1 C2 C7 C6 177.5(3) .
C1 Pt P C25 -108.0(3) .
C1 Pt P C25 -55.34(13) 2_456
P Pt P C25 114.15(12) 2_456
C1 Pt P C23 124.7(3) .
C1 Pt P C23 177.41(15) 2_456
P Pt P C23 -13.10(13) 2_456
C1 Pt P C21 8.0(3) .
C1 Pt P C21 60.67(13) 2_456
P Pt P C21 -129.84(11) 2_456
C25 P C21 C22 -171.3(3) .
C23 P C21 C22 -65.7(3) .
Pt P C21 C22 63.3(3) .
C25 P C23 C24 53.5(3) .
C21 P C23 C24 -52.5(3) .
Pt P C23 C24 -172.6(2) .
C23 P C25 C26 62.2(3) .
C21 P C25 C26 167.2(2) .
Pt P C25 C26 -73.8(2) .
